data_4111612
loop_
_publ_author_name
'B. Scott Williams'
'Mark D. Leatherman'
'Peter S. White'
'Maurice Brookhart'

_publ_section_title
;
 Reactions of Vinyl Acetate and Vinyl Trifluoroacetate with Cationic
 Diimine Pd(II) and Ni(II) Alkyl Complexes: Identification of Problems
 Connected with Copolymerizations of These Monomers with Ethylene
;
_journal_name_full 'Journal of the American Chemical Society'
_journal_page_first 5132
_journal_page_last 5146
_journal_paper_doi 10.1021/ja045969s
_journal_volume 127
_journal_year 2005
_chemical_formula_moiety 'C33 H33 N2 O2 Pd, F6 Sb, 2(C H2 Cl2) '
_chemical_formula_sum 'C35 H37 Cl4 F6 N2 O2 Pd Sb'
_chemical_formula_weight 1001.63
_chemical_name_systematic ?
_space_group_IT_number 2
_symmetry_cell_setting triclinic
_symmetry_space_group_name_Hall '-P 1'
_symmetry_space_group_name_H-M 'P -1'
_cell_angle_alpha 91.953(1)
_cell_angle_beta 90.798(2)
_cell_angle_gamma 108.682(2)
_cell_formula_units_Z 2
_cell_length_a 8.8149(9)
_cell_length_b 12.7183(13)
_cell_length_c 18.3693(19)
_cell_measurement_reflns_used 4274
_cell_measurement_temperature 173
_cell_measurement_theta_max 25.00
_cell_measurement_theta_min 2.50
_cell_volume 1949.1(3)
_computing_cell_refinement 'Bruker SAINT'
_computing_data_collection 'Bruker SMART'
_computing_data_reduction 'Bruker SAINT/NRCVAX DATRD2'
_computing_molecular_graphics NRCVAX
_computing_publication_material 'NRCVAX TABLES Jan 94 Version'
_computing_structure_refinement 'NRCVAX LSTSQ'
_computing_structure_solution 'NRCVAX SOLVER'
_diffrn_ambient_temperature 173
_diffrn_measured_fraction_theta_full 0.989
_diffrn_measurement_device 'Bruker SMART 1K'
_diffrn_measurement_method 'Omega scans'
_diffrn_radiation_monochromator graphite
_diffrn_radiation_source 'xray tube'
_diffrn_radiation_type 'Molybdenum K\a'
_diffrn_radiation_wavelength 0.71073
_diffrn_reflns_av_R_equivalents 0.034
_diffrn_reflns_limit_h_max 9
_diffrn_reflns_limit_h_min -10
_diffrn_reflns_limit_k_max 15
_diffrn_reflns_limit_k_min 0
_diffrn_reflns_limit_l_max 21
_diffrn_reflns_limit_l_min -21
_diffrn_reflns_number 18479
_diffrn_reflns_theta_full 25.0
_diffrn_reflns_theta_max 25.0
_diffrn_reflns_theta_min 2.50
_exptl_absorpt_coefficient_mu 1.49
_exptl_absorpt_correction_T_max 0.740
_exptl_absorpt_correction_T_min 0.597
_exptl_absorpt_correction_type empirical
_exptl_absorpt_process_details SADABS
_exptl_crystal_colour yellow
_exptl_crystal_density_diffrn 1.707
_exptl_crystal_description block
_exptl_crystal_F_000 990.60
_exptl_crystal_size_max 0.25
_exptl_crystal_size_mid 0.25
_exptl_crystal_size_min 0.20
_refine_diff_density_max 1.92
_refine_diff_density_min -1.55
_refine_ls_extinction_coef 0.622(8)
_refine_ls_extinction_method Larson
_refine_ls_goodness_of_fit_ref 2.56
_refine_ls_hydrogen_treatment constr
_refine_ls_matrix_type full
_refine_ls_number_parameters 464
_refine_ls_number_reflns 5435
_refine_ls_R_factor_all 0.073
_refine_ls_R_factor_gt 0.057
_refine_ls_shift/su_max 0.008
_refine_ls_structure_factor_coef F
_refine_ls_weighting_details 1/(\s^2^(F)+0.0003F^2^)
_refine_ls_weighting_scheme calc
_refine_ls_wR_factor_all 0.084
_refine_ls_wR_factor_gt 0.076
_reflns_number_gt 5499
_reflns_number_total 6826
_reflns_threshold_expression 'Inet > 3.0\s(Inet)'
_cod_data_source_file ja045969ssi20040706_052904.cif
_cod_data_source_block c02055
_cod_original_formula_sum 'C35 H37 Cl4 F6 N2 O2 Pd Sb  '
_cod_database_code 4111612

loop_
_symmetry_equiv_pos_as_xyz
x,y,z
-x,-y,-z

loop_
_atom_site_aniso_label
_atom_site_aniso_U_11
_atom_site_aniso_U_22
_atom_site_aniso_U_33
_atom_site_aniso_U_12
_atom_site_aniso_U_13
_atom_site_aniso_U_23
_atom_site_aniso_type_symbol
Pd1 0.0344(4) 0.0271(3) 0.0265(4) 0.0109(3) -0.0112(3) -0.00011(23) Pd
N1 0.037(4) 0.027(3) 0.025(3) 0.017(3) -0.010(3) -0.002(3) n
C2 0.027(4) 0.028(4) 0.028(4) 0.013(3) -0.003(3) -0.004(3) C
C3 0.031(4) 0.025(4) 0.024(4) 0.010(3) -0.002(3) -0.006(3) C
C4 0.028(4) 0.030(4) 0.023(4) 0.011(3) 0.003(3) -0.003(3) C
C5 0.027(4) 0.021(3) 0.022(4) 0.007(3) -0.003(3) -0.001(3) C
C6 0.034(4) 0.026(4) 0.021(4) 0.012(3) -0.004(3) -0.001(3) C
N7 0.035(4) 0.025(3) 0.029(4) 0.010(3) -0.014(3) -0.006(3) n
C8 0.045(5) 0.032(4) 0.024(4) 0.009(4) 0.003(4) 0.004(3) C
C9 0.040(5) 0.035(4) 0.044(5) 0.002(4) 0.005(4) 0.004(4) C
C10 0.031(5) 0.043(5) 0.032(5) -0.004(4) -0.002(4) -0.009(4) C
C11 0.031(4) 0.036(4) 0.019(4) 0.007(3) 0.003(3) -0.001(3) C
C12 0.028(5) 0.047(5) 0.034(5) 0.010(4) -0.008(4) -0.006(4) C
C13 0.039(5) 0.043(5) 0.028(5) 0.013(4) -0.012(4) 0.001(4) C
C14 0.033(4) 0.031(4) 0.027(4) 0.012(3) -0.006(3) 0.002(3) C
C15 0.037(5) 0.031(4) 0.024(4) 0.011(3) -0.010(3) 0.002(3) C
C16 0.052(5) 0.036(4) 0.028(4) 0.021(4) -0.001(4) 0.003(3) C
C17 0.066(6) 0.034(5) 0.046(6) 0.028(4) -0.011(5) 0.004(4) C
C18 0.064(6) 0.042(5) 0.035(5) 0.019(4) -0.008(4) 0.010(4) C
C19 0.057(6) 0.053(5) 0.034(5) 0.022(5) 0.004(4) 0.013(4) C
C20 0.041(5) 0.032(4) 0.031(5) 0.014(4) -0.005(4) 0.003(3) C
C21 0.082(7) 0.044(5) 0.044(5) 0.036(5) 0.013(5) 0.007(4) C
C22 0.050(6) 0.050(5) 0.041(5) 0.022(4) 0.006(4) -0.004(4) C
C23 0.039(5) 0.025(4) 0.032(5) 0.009(3) -0.022(4) -0.009(3) C
C24 0.059(6) 0.037(5) 0.030(5) 0.020(4) -0.011(4) -0.006(4) C
C25 0.081(7) 0.029(4) 0.033(5) 0.026(4) -0.003(5) 0.002(4) C
C26 0.068(6) 0.032(5) 0.040(5) 0.015(4) -0.011(5) 0.001(4) C
C27 0.060(6) 0.033(5) 0.048(6) 0.016(4) 0.009(4) 0.010(4) C
C28 0.043(5) 0.028(4) 0.036(5) 0.007(4) 0.005(4) 0.001(3) C
C29 0.101(8) 0.042(5) 0.042(6) 0.036(5) 0.008(5) 0.001(4) C
C30 0.071(7) 0.035(5) 0.069(7) 0.017(5) 0.026(6) 0.005(5) C
O31 0.043(3) 0.038(3) 0.040(4) 0.010(3) -0.010(3) 0.000(3) O
C32 0.044(5) 0.039(5) 0.040(5) 0.017(4) -0.014(4) -0.009(4) C
O33 0.056(4) 0.056(4) 0.036(3) 0.025(3) -0.017(3) -0.007(3) O
C34 0.033(4) 0.029(4) 0.036(5) 0.006(3) -0.014(4) 0.005(3) C
C35 0.076(8) 0.050(6) 0.068(7) 0.009(5) -0.027(6) -0.006(5) C
C36 0.059(6) 0.054(6) 0.050(6) 0.021(5) -0.018(5) 0.007(5) C
C37 0.075(8) 0.108(9) 0.071(8) 0.056(7) 0.004(6) -0.020(7) C
Sb1 0.0459(5) 0.0293(4) 0.0251(4) 0.0202(3) 0.0019(3) 0.0025(3) Sb
F11 0.085(4) 0.045(3) 0.044(3) 0.034(3) 0.002(3) 0.0171(23) F
F12 0.074(4) 0.048(3) 0.057(4) 0.013(3) -0.022(3) -0.007(3) F
F13 0.072(4) 0.087(4) 0.046(3) 0.053(3) 0.019(3) 0.008(3) F
Sb2 0.0295(4) 0.0326(4) 0.0203(4) 0.0115(3) -0.0059(3) -0.0051(3) Sb
F21 0.057(3) 0.043(3) 0.0251(25) 0.0115(23) -0.0123(22) -0.0143(20) F
F22 0.052(3) 0.047(3) 0.046(3) 0.0275(24) -0.0131(24) -0.0031(22) F
F23 0.035(3) 0.048(3) 0.038(3) 0.0000(21) 0.0006(22) 0.0055(21) F
C91 0.39(3) 0.53(4) 0.237(23) 0.44(4) -0.27(3) -0.33(3) C
Cl1 0.128(3) 0.0795(23) 0.153(4) 0.0469(22) -0.031(3) -0.0248(23) Cl
Cl2 0.110(3) 0.159(4) 0.207(5) 0.064(3) -0.027(3) -0.117(4) Cl
C92 0.30(3) 0.065(9) 0.066(9) 0.046(12) -0.003(12) 0.001(7) C
Cl3 0.133(3) 0.0699(18) 0.0610(19) 0.0343(18) 0.0260(19) 0.0077(14) Cl
Cl4 0.095(3) 0.0646(19) 0.124(3) 0.0088(17) 0.0206(22) -0.0013(19) Cl

loop_
_atom_site_label
_atom_site_fract_x
_atom_site_fract_y
_atom_site_fract_z
_atom_site_U_iso_or_equiv
_atom_site_thermal_displace_type
_atom_site_refinement_flags
_atom_site_type_symbol
Pd1 0.68425(7) 0.27365(4) 0.29476(3) 0.0293(3) Uani . Pd
N1 0.5011(7) 0.1251(5) 0.2803(3) 0.028(3) Uani . n
C2 0.4034(9) 0.1258(6) 0.2284(4) 0.027(4) Uani . C
C3 0.2470(9) 0.0469(6) 0.2016(4) 0.027(4) Uani . C
C4 0.1924(9) 0.1030(6) 0.1470(4) 0.027(4) Uani . C
C5 0.2964(8) 0.2116(5) 0.1361(4) 0.024(4) Uani . C
C6 0.4315(9) 0.2290(6) 0.1859(4) 0.027(4) Uani . C
N7 0.5596(7) 0.3112(5) 0.2030(3) 0.030(3) Uani . n
C8 0.1561(10) -0.0575(6) 0.2195(4) 0.035(5) Uani . C
C9 0.0088(10) -0.1073(7) 0.1809(5) 0.042(5) Uani . C
C10 -0.0454(10) -0.0518(7) 0.1275(4) 0.040(4) Uani . C
C11 0.0442(9) 0.0574(6) 0.1088(4) 0.030(4) Uani . C
C12 0.0065(9) 0.1244(7) 0.0587(4) 0.037(5) Uani . C
C13 0.1068(10) 0.2308(6) 0.0468(4) 0.037(5) Uani . C
C14 0.2557(9) 0.2769(6) 0.0855(4) 0.030(4) Uani . C
C15 0.4665(9) 0.0301(6) 0.3256(4) 0.031(4) Uani . C
C16 0.5135(10) -0.0606(6) 0.3032(4) 0.037(5) Uani . C
C17 0.4796(11) -0.1513(7) 0.3478(5) 0.046(5) Uani . C
C18 0.4038(11) -0.1485(7) 0.4130(5) 0.046(5) Uani . C
C19 0.3603(11) -0.0586(7) 0.4347(5) 0.047(5) Uani . C
C20 0.3932(10) 0.0353(6) 0.3909(4) 0.034(4) Uani . C
C21 0.5964(12) -0.0636(7) 0.2322(5) 0.052(6) Uani . C
C22 0.3488(11) 0.1345(7) 0.4152(5) 0.046(5) Uani . C
C23 0.5913(9) 0.4148(6) 0.1661(4) 0.033(4) Uani . C
C24 0.5424(11) 0.4984(7) 0.2019(4) 0.041(5) Uani . C
C25 0.5747(12) 0.5961(7) 0.1664(5) 0.046(6) Uani . C
C26 0.6453(12) 0.6129(7) 0.0995(5) 0.047(6) Uani . C
C27 0.6916(11) 0.5308(7) 0.0663(5) 0.047(5) Uani . C
C28 0.6639(10) 0.4279(6) 0.0993(4) 0.037(5) Uani . C
C29 0.4616(13) 0.4811(7) 0.2727(5) 0.058(7) Uani . C
C30 0.7080(12) 0.3353(7) 0.0600(6) 0.058(6) Uani . C
O31 0.8601(7) 0.4222(4) 0.3120(3) 0.041(3) Uani . O
C32 0.9343(10) 0.4255(7) 0.3716(5) 0.040(5) Uani . C
O33 0.9093(7) 0.3407(5) 0.4111(3) 0.048(4) Uani . O
C34 0.7916(9) 0.2363(6) 0.3823(4) 0.034(4) Uani . C
C35 1.0679(14) 0.5297(8) 0.3978(6) 0.068(7) Uani . C
C36 0.8831(12) 0.1555(8) 0.3665(5) 0.054(6) Uani . C
C37 1.0040(14) 0.1892(10) 0.3050(6) 0.079(8) Uani . C
Sb1 0.50000 0.50000 0.50000 0.0315(4) Uani S Sb
F11 0.4894(7) 0.6119(4) 0.4395(3) 0.054(3) Uani . F
F12 0.3407(7) 0.3959(4) 0.4423(3) 0.061(3) Uani . F
F13 0.6587(7) 0.4735(5) 0.4434(3) 0.062(4) Uani . F
Sb2 0.50000 1.00000 0.00000 0.0273(4) Uani S Sb
F21 0.5620(6) 1.0768(4) 0.09018(23) 0.043(3) Uani . F
F22 0.6211(6) 0.9072(4) 0.0217(3) 0.046(3) Uani . F
F23 0.3233(5) 0.9014(4) 0.04320(24) 0.043(3) Uani . F
C91 0.100(3) 0.6290(23) 0.1546(11) 0.33(4) Uani . C
Cl1 0.2118(5) 0.6811(3) 0.22333(25) 0.118(3) Uani . Cl
Cl2 0.0907(5) 0.4687(4) 0.1423(3) 0.157(4) Uani . Cl
C92 0.869(3) 0.7626(11) 0.4152(8) 0.148(18) Uani . C
Cl3 0.8285(5) 0.70302(24) 0.32625(16) 0.0872(24) Uani . Cl
Cl4 0.9334(4) 0.9063(3) 0.41428(21) 0.0983(24) Uani . Cl
H8 0.190 -0.096 0.257 0.0439 Uiso . H
H9 -0.055 -0.181 0.192 0.0497 Uiso . H
H10 -0.147 -0.088 0.103 0.0456 Uiso . H
H12 -0.092 0.096 0.031 0.0463 Uiso . H
H13 0.075 0.275 0.012 0.0466 Uiso . H
H14 0.325 0.350 0.077 0.0407 Uiso . H
H17 0.511 -0.214 0.333 0.0585 Uiso . H
H18 0.377 -0.212 0.443 0.0569 Uiso . H
H19 0.310 -0.057 0.480 0.0584 Uiso . H
H21a 0.618 -0.133 0.226 0.0662 Uiso . H
H21b 0.529 -0.056 0.193 0.0662 Uiso . H
H21c 0.695 -0.003 0.233 0.0662 Uiso . H
H22a 0.380 0.189 0.379 0.0569 Uiso . H
H22b 0.235 0.113 0.421 0.0569 Uiso . H
H22c 0.402 0.165 0.461 0.0569 Uiso . H
H25 0.542 0.655 0.189 0.0576 Uiso . H
H26 0.664 0.682 0.076 0.0567 Uiso . H
H27 0.744 0.543 0.020 0.0572 Uiso . H
H29a 0.440 0.547 0.289 0.0715 Uiso . H
H29b 0.362 0.421 0.266 0.0715 Uiso . H
H29c 0.528 0.462 0.308 0.0715 Uiso . H
H30a 0.757 0.361 0.015 0.0685 Uiso . H
H30b 0.782 0.314 0.090 0.0685 Uiso . H
H30c 0.613 0.273 0.051 0.0685 Uiso . H
H34 0.708 0.207 0.416 0.0425 Uiso . H
H35a 1.111 0.517 0.444 0.0748 Uiso . H
H35b 1.151 0.548 0.363 0.0748 Uiso . H
H35c 1.025 0.590 0.404 0.0748 Uiso . H
H36a 0.941 0.150 0.410 0.0643 Uiso . H
H36b 0.807 0.084 0.354 0.0643 Uiso . H
H37a 1.057 0.134 0.298 0.0948 Uiso . H
H37b 0.948 0.194 0.261 0.0948 Uiso . H
H37c 1.082 0.260 0.317 0.0948 Uiso . H
H91a 0.083 0.666 0.113 0.3919 Uiso . H
H91b 0.003 0.608 0.184 0.3862 Uiso . H
H92a 0.955 0.741 0.436 0.1545 Uiso . H
H92b 0.777 0.736 0.445 0.1546 Uiso . H

loop_
_atom_type_symbol
_atom_type_scat_dispersion_real
_atom_type_scat_dispersion_imag
_atom_type_scat_source
Pd -0.999 1.007 'International Tables Vol. IV Table 2.2B'
Sb -0.587 1.546 'International Tables Vol. IV Table 2.2B'
Cl 0.148 0.159 'International Tables Vol. IV Table 2.2B'
C 0.003 0.002 'International Tables Vol. IV Table 2.2B'
H 0.000 0.000 'International Tables Vol. IV Table 2.2B'
F 0.017 0.010 'International Tables Vol. IV Table 2.2B'
N 0.006 0.003 'International Tables Vol. IV Table 2.2B'
O 0.011 0.006 'International Tables Vol. IV Table 2.2B'

loop_
_geom_angle_atom_site_label_1
_geom_angle_atom_site_label_2
_geom_angle_atom_site_label_3
_geom_angle
N(1) Pd(1) N(7) 80.19(22)
N(1) Pd(1) O(31) 177.79(23)
N(1) Pd(1) C(34) 98.2(3)
N(7) Pd(1) O(31) 100.05(22)
N(7) Pd(1) C(34) 177.6(3)
O(31) Pd(1) C(34) 81.4(3)
Pd(1) N(1) C(2) 112.9(5)
Pd(1) N(1) C(15) 127.4(5)
C(2) N(1) C(15) 119.5(6)
N(1) C(2) C(3) 133.9(7)
N(1) C(2) C(6) 119.3(6)
C(3) C(2) C(6) 106.4(6)
C(2) C(3) C(4) 105.4(6)
C(2) C(3) C(8) 134.4(7)
C(4) C(3) C(8) 120.3(7)
C(3) C(4) C(5) 113.9(6)
C(3) C(4) C(11) 123.5(6)
C(5) C(4) C(11) 122.6(7)
C(4) C(5) C(6) 106.3(6)
C(4) C(5) C(14) 120.0(6)
C(6) C(5) C(14) 133.7(6)
C(2) C(6) C(5) 108.0(6)
C(2) C(6) N(7) 116.6(6)
C(5) C(6) N(7) 135.3(6)
Pd(1) N(7) C(6) 110.9(5)
Pd(1) N(7) C(23) 129.2(4)
C(6) N(7) C(23) 119.6(6)
C(3) C(8) C(9) 118.0(7)
C(8) C(9) C(10) 121.7(7)
C(9) C(10) C(11) 121.8(7)
C(4) C(11) C(10) 114.8(7)
C(4) C(11) C(12) 116.2(7)
C(10) C(11) C(12) 129.0(7)
C(11) C(12) C(13) 122.3(7)
C(12) C(13) C(14) 121.5(7)
C(5) C(14) C(13) 117.4(7)
N(1) C(15) C(16) 119.1(7)
N(1) C(15) C(20) 117.8(6)
C(16) C(15) C(20) 123.0(7)
C(15) C(16) C(17) 118.2(7)
C(15) C(16) C(21) 122.1(7)
C(17) C(16) C(21) 119.7(7)
C(16) C(17) C(18) 119.8(7)
C(17) C(18) C(19) 121.3(8)
C(18) C(19) C(20) 120.6(8)
C(15) C(20) C(19) 117.1(7)
C(15) C(20) C(22) 122.3(7)
C(19) C(20) C(22) 120.7(7)
N(7) C(23) C(24) 116.4(7)
N(7) C(23) C(28) 120.4(6)
C(24) C(23) C(28) 123.2(7)
C(23) C(24) C(25) 115.4(8)
C(23) C(24) C(29) 122.0(7)
C(25) C(24) C(29) 122.5(7)
C(24) C(25) C(26) 123.5(7)
C(25) C(26) C(27) 119.7(8)
C(26) C(27) C(28) 120.4(8)
C(23) C(28) C(27) 117.6(7)
C(23) C(28) C(30) 122.5(7)
C(27) C(28) C(30) 119.8(7)
Pd(1) O(31) C(32) 111.2(5)
O(31) C(32) O(33) 122.6(7)
O(31) C(32) C(35) 120.9(8)
O(33) C(32) C(35) 116.4(7)
C(32) O(33) C(34) 116.7(6)
Pd(1) C(34) O(33) 107.0(4)
Pd(1) C(34) C(36) 114.4(6)
O(33) C(34) C(36) 106.9(6)
C(34) C(36) C(37) 114.5(8)
F(11) Sb(1) F(12) 89.93(23)
F(11) Sb(1) F(13) 90.77(23)
F(12) Sb(1) F(13) 90.5(3)
F(21) Sb(2) F(22) 90.15(20)
F(21) Sb(2) F(23) 89.69(20)
F(22) Sb(2) F(23) 89.69(21)
Cl(1) C(91) Cl(2) 107.5(10)
Cl(3) C(92) Cl(4) 111.1(8)

loop_
_geom_bond_atom_site_label_1
_geom_bond_atom_site_label_2
_geom_bond_distance
Pd(1) N(1) 2.061(6)
Pd(1) N(7) 2.148(6)
Pd(1) O(31) 2.035(5)
Pd(1) C(34) 2.001(7)
N(1) C(2) 1.278(9)
N(1) C(15) 1.443(9)
C(2) C(3) 1.487(10)
C(2) C(6) 1.504(10)
C(3) C(4) 1.415(10)
C(3) C(8) 1.366(10)
C(4) C(5) 1.415(10)
C(4) C(11) 1.413(10)
C(5) C(6) 1.445(10)
C(5) C(14) 1.386(10)
C(6) N(7) 1.296(9)
N(7) C(23) 1.450(9)
C(8) C(9) 1.416(12)
C(9) C(10) 1.392(13)
C(10) C(11) 1.417(11)
C(11) C(12) 1.381(11)
C(12) C(13) 1.386(11)
C(13) C(14) 1.422(11)
C(15) C(16) 1.396(10)
C(15) C(20) 1.380(11)
C(16) C(17) 1.394(11)
C(16) C(21) 1.508(12)
C(17) C(18) 1.385(13)
C(18) C(19) 1.366(13)
C(19) C(20) 1.418(11)
C(20) C(22) 1.491(11)
C(23) C(24) 1.415(11)
C(23) C(28) 1.382(11)
C(24) C(25) 1.373(11)
C(24) C(29) 1.480(13)
C(25) C(26) 1.377(13)
C(26) C(27) 1.365(12)
C(27) C(28) 1.412(11)
C(28) C(30) 1.518(12)
O(31) C(32) 1.260(10)
C(32) O(33) 1.281(11)
C(32) C(35) 1.522(13)
O(33) C(34) 1.474(9)
C(34) C(36) 1.519(12)
C(36) C(37) 1.539(15)
Sb(1) F(11) 1.860(4)
Sb(1) F(12) 1.877(5)
Sb(1) F(13) 1.863(5)
Sb(2) F(21) 1.876(4)
Sb(2) F(22) 1.875(4)
Sb(2) F(23) 1.865(4)
C(91) Cl(1) 1.579(14)
C(91) Cl(2) 2.018(22)
C(92) Cl(3) 1.761(14)
C(92) Cl(4) 1.733(14)
